data_1557396
loop_
_publ_author_name
'Yuan, K.'
'Kahan, R. J.'
'Si, C.'
'Williams, A.'
'Kirschner, S.'
'Uzelac, M.'
'Zysman-Colman, E.'
'Ingleson, M. J.'

_publ_section_title
;
 The synthesis of brominated-boron-doped PAHs by alkyne 1,1-bromoboration:
 mechanistic and functionalisation studies
;
_journal_issue 12
_journal_name_full 'Chemical Science'
_journal_page_first 3258
_journal_page_last 3267
_journal_paper_doi 10.1039/C9SC05404A
_journal_volume 11
_journal_year 2020
_chemical_formula_moiety 'C30 H26 B Br'
_chemical_formula_sum 'C30 H26 B Br'
_chemical_formula_weight 477.23
_space_group_crystal_system monoclinic
_space_group_IT_number 14
_space_group_name_Hall '-P 2ybc'
_space_group_name_H-M_alt 'P 1 21/c 1'
_atom_sites_solution_hydrogens geom
_atom_sites_solution_primary dual
_audit_creation_date 2018-07-11
_audit_creation_method
;
Olex2 1.2
(compiled 2017.08.10 svn.r3458 for OlexSys, GUI svn.r5381)
;
_audit_update_record
;
2019-10-25 deposited with the CCDC.	2020-02-26 downloaded from the CCDC.
;
_cell_angle_alpha 90
_cell_angle_beta 91.218(5)
_cell_angle_gamma 90
_cell_formula_units_Z 4
_cell_length_a 16.2062(11)
_cell_length_b 8.1904(4)
_cell_length_c 17.1370(7)
_cell_measurement_reflns_used 2793
_cell_measurement_temperature 150.0(3)
_cell_measurement_theta_max 26.0430
_cell_measurement_theta_min 3.4210
_cell_volume 2274.2(2)
_computing_cell_refinement 'CrysAlisPro 1.171.38.46 (Rigaku OD, 2015)'
_computing_data_collection 'CrysAlisPro 1.171.38.46 (Rigaku OD, 2015)'
_computing_data_reduction 'CrysAlisPro 1.171.38.46 (Rigaku OD, 2015)'
_computing_molecular_graphics 'Olex2 (Dolomanov et al., 2009)'
_computing_publication_material 'Olex2 (Dolomanov et al., 2009)'
_computing_structure_refinement 'ShelXL (Sheldrick, 2015)'
_computing_structure_solution 'ShelXT (Sheldrick, 2015)'
_diffrn_ambient_environment N~2~
_diffrn_ambient_temperature 150.0(3)
_diffrn_detector 'CCD plate'
_diffrn_detector_area_resol_mean 8.0714
_diffrn_detector_type Eos
_diffrn_measured_fraction_theta_full 0.998
_diffrn_measured_fraction_theta_max 0.870
_diffrn_measurement_details
;
List of Runs (angles in degrees, time in seconds):

  # Type    Start    End  Width  t~exp~   \w     \q     \k     \f   Frames
#--------------------------------------------------------------------------
  1  \w    -17.00  24.00   1.00  105.00    --  -18.77 -99.00 -90.00   41
  2  \w    -32.00  33.00   1.00  105.00    --   20.02 -57.00  90.00   65
  3  \w     11.00  59.00   1.00  105.00    --   20.02  57.00-150.00   48
  4  \w    -51.00  -2.00   1.00  105.00    --   20.02 -37.00 -90.00   49
  5  \w     20.00  47.00   1.00  105.00    --   20.02 -37.00 -90.00   27
  6  \w    -43.00  34.00   1.00  105.00    --   20.02 -37.00   0.00   77
;
_diffrn_measurement_device 'four-circle diffractometer'
_diffrn_measurement_device_type 'SuperNova, Single source at offset, Eos'
_diffrn_measurement_method '\w scans'
_diffrn_orient_matrix_type 'CrysAlisPro convention (1999,Acta A55,543-557)'
_diffrn_orient_matrix_UB_11 0.0432101000
_diffrn_orient_matrix_UB_12 0.0127119000
_diffrn_orient_matrix_UB_13 -0.0014443000
_diffrn_orient_matrix_UB_21 0.0010825000
_diffrn_orient_matrix_UB_22 -0.0435020000
_diffrn_orient_matrix_UB_23 -0.0357631000
_diffrn_orient_matrix_UB_31 -0.0067959000
_diffrn_orient_matrix_UB_32 0.0737793000
_diffrn_orient_matrix_UB_33 -0.0208616000
_diffrn_radiation_monochromator mirror
_diffrn_radiation_probe x-ray
_diffrn_radiation_type MoK\a
_diffrn_radiation_wavelength 0.71073
_diffrn_reflns_av_R_equivalents 0.0512
_diffrn_reflns_av_unetI/netI 0.0780
_diffrn_reflns_Laue_measured_fraction_full 0.998
_diffrn_reflns_Laue_measured_fraction_max 0.870
_diffrn_reflns_limit_h_max 21
_diffrn_reflns_limit_h_min -16
_diffrn_reflns_limit_k_max 10
_diffrn_reflns_limit_k_min -10
_diffrn_reflns_limit_l_max 23
_diffrn_reflns_limit_l_min -22
_diffrn_reflns_number 12886
_diffrn_reflns_point_group_measured_fraction_full 0.998
_diffrn_reflns_point_group_measured_fraction_max 0.870
_diffrn_reflns_theta_full 25.242
_diffrn_reflns_theta_max 29.131
_diffrn_reflns_theta_min 2.756
_diffrn_source 'micro-focus sealed X-ray tube'
_diffrn_source_type 'SuperNova (Mo) X-ray Source'
_exptl_absorpt_coefficient_mu 1.824
_exptl_absorpt_correction_T_max 1.00000
_exptl_absorpt_correction_T_min 0.49530
_exptl_absorpt_correction_type multi-scan
_exptl_absorpt_process_details
;
CrysAlisPro 1.171.38.46 (Rigaku Oxford Diffraction, 2015)
Empirical absorption correction using spherical harmonics,
 implemented in SCALE3 ABSPACK scaling algorithm.
;
_exptl_crystal_colour 'clear orange'
_exptl_crystal_colour_lustre clear
_exptl_crystal_colour_primary orange
_exptl_crystal_density_diffrn 1.394
_exptl_crystal_description plate
_exptl_crystal_F_000 984
_exptl_crystal_size_max 0.3
_exptl_crystal_size_mid 0.3
_exptl_crystal_size_min 0.01
_refine_diff_density_max 0.537
_refine_diff_density_min -0.535
_refine_diff_density_rms 0.079
_refine_ls_extinction_method none
_refine_ls_goodness_of_fit_ref 1.018
_refine_ls_hydrogen_treatment constr
_refine_ls_matrix_type full
_refine_ls_number_parameters 293
_refine_ls_number_reflns 5322
_refine_ls_number_restraints 0
_refine_ls_restrained_S_all 1.018
_refine_ls_R_factor_all 0.0994
_refine_ls_R_factor_gt 0.0516
_refine_ls_shift/su_max 0.001
_refine_ls_shift/su_mean 0.000
_refine_ls_structure_factor_coef Fsqd
_refine_ls_weighting_details 'w=1/[\s^2^(Fo^2^)+(0.0465P)^2^+0.8515P] where P=(Fo^2^+2Fc^2^)/3'
_refine_ls_weighting_scheme calc
_refine_ls_wR_factor_gt 0.1045
_refine_ls_wR_factor_ref 0.1251
_reflns_Friedel_coverage 0.000
_reflns_number_gt 3385
_reflns_number_total 5322
_reflns_threshold_expression 'I > 2\s(I)'
_cod_data_source_file c9sc05404a2.cif
_cod_data_source_block amji421
_cod_depositor_comments
;Adding full bibliography for 1557396--1557406.cif.

 Adding full bibliography for 1557396--1557406.cif.
;
_cod_database_code 1557396
_shelx_shelxl_version_number 2017/1
_chemical_oxdiff_formula C30H20B1Br1
_chemical_oxdiff_usercomment RJK341
_shelx_space_group_comment
;
The symmetry employed for this shelxl refinement is uniquely defined
by the following loop, which should always be used as a source of
symmetry information in preference to the above space-group names.
They are only intended as comments.
;
_shelx_estimated_absorpt_t_max 0.982
_shelx_estimated_absorpt_t_min 0.611
_reflns_odcompleteness_completeness 99.82
_reflns_odcompleteness_iscentric 1
_reflns_odcompleteness_theta 26.32
_olex2_refinement_description
;
1. Fixed Uiso
 At 1.2 times of:
  All C(H) groups, All C(H,H) groups
 At 1.5 times of:
  All C(H,H,H) groups
2.a Secondary CH2 refined with riding coordinates:
 C19(H19A,H19B), C20(H20A,H20B)
2.b Aromatic/amide H refined with riding coordinates:
 C2(H2), C18(H18), C14(H14), C4(H4), C17(H17), C15(H15), C26(H26), C24(H24),
 C6(H6), C5(H5)
2.c Idealised Me refined as rotating group:
 C29(H29A,H29B,H29C), C28(H28A,H28B,H28C), C30(H30A,H30B,H30C), C21(H21A,H21B,
 H21C)
;
_olex2_date_sample_data_collection 2018-07-10
_olex2_submission_special_instructions 'No special instructions were received'
_oxdiff_exptl_absorpt_empirical_details
;
Empirical correction (ABSPACK) includes:
- Absorption correction using spherical harmonics
- Frame scaling
- Detector area scaling
;
_oxdiff_exptl_absorpt_empirical_full_max 1.697
_oxdiff_exptl_absorpt_empirical_full_min 0.601

loop_
_space_group_symop_operation_xyz
'x, y, z'
'-x, y+1/2, -z+1/2'
'-x, -y, -z'
'x, -y-1/2, z-1/2'

loop_
_atom_site_label
_atom_site_type_symbol
_atom_site_fract_x
_atom_site_fract_y
_atom_site_fract_z
_atom_site_U_iso_or_equiv
_atom_site_adp_type
_atom_site_occupancy
_atom_site_site_symmetry_order
_atom_site_calc_flag
_atom_site_refinement_flags_posn
_atom_site_refinement_flags_adp
_atom_site_refinement_flags_occupancy
_atom_site_disorder_assembly
_atom_site_disorder_group
Br1 Br 0.73925(3) -0.03411(5) 0.16478(2) 0.04073(14) Uani 1 1 d . . . . .
C9 C 0.51699(19) 0.1009(4) 0.37952(18) 0.0237(7) Uani 1 1 d . . . . .
C2 C 0.62679(19) 0.2930(4) 0.46800(18) 0.0229(7) Uani 1 1 d . . . . .
H2 H 0.662917 0.356878 0.497813 0.027 Uiso 1 1 calc R . . . .
C10 C 0.6004(2) 0.1193(4) 0.35625(18) 0.0239(7) Uani 1 1 d . . . . .
C13 C 0.7686(2) 0.1678(4) 0.29672(19) 0.0275(7) Uani 1 1 d . . . . .
C12 C 0.7113(2) 0.0705(4) 0.26164(19) 0.0285(8) Uani 1 1 d . . . . .
C8 C 0.48901(19) 0.1800(4) 0.44754(19) 0.0246(7) Uani 1 1 d . . . . .
C1 C 0.6557(2) 0.2232(4) 0.40146(18) 0.0241(7) Uani 1 1 d . . . . .
C11 C 0.6274(2) 0.0406(4) 0.28793(18) 0.0270(7) Uani 1 1 d . . . . .
C22 C 0.80055(19) 0.3851(4) 0.41513(19) 0.0251(7) Uani 1 1 d . . . . .
C3 C 0.5451(2) 0.2737(4) 0.49420(19) 0.0260(7) Uani 1 1 d . . . . .
C7 C 0.4053(2) 0.1671(4) 0.4697(2) 0.0298(8) Uani 1 1 d . . . . .
C18 C 0.5706(2) -0.0590(4) 0.24669(19) 0.0313(8) Uani 1 1 d . . . . .
H18 H 0.588222 -0.115266 0.202953 0.038 Uiso 1 1 calc R . . . .
C16 C 0.4606(2) 0.0052(4) 0.3341(2) 0.0298(8) Uani 1 1 d . . . . .
C27 C 0.8424(2) 0.3504(4) 0.48621(19) 0.0283(8) Uani 1 1 d . . . . .
C14 C 0.3503(2) 0.0725(4) 0.4211(2) 0.0361(9) Uani 1 1 d . . . . .
H14 H 0.294836 0.065691 0.433681 0.043 Uiso 1 1 calc R . . . .
C4 C 0.5172(2) 0.3466(4) 0.5629(2) 0.0310(8) Uani 1 1 d . . . . .
H4 H 0.553929 0.405581 0.594433 0.037 Uiso 1 1 calc R . . . .
C17 C 0.4906(2) -0.0758(4) 0.2687(2) 0.0352(9) Uani 1 1 d . . . . .
H17 H 0.455259 -0.142692 0.239566 0.042 Uiso 1 1 calc R . . . .
C23 C 0.8078(2) 0.5453(4) 0.38472(19) 0.0283(7) Uani 1 1 d . . . . .
C15 C 0.3768(2) -0.0060(4) 0.3580(2) 0.0365(9) Uani 1 1 d . . . . .
H15 H 0.339819 -0.069614 0.328989 0.044 Uiso 1 1 calc R . . . .
C19 C 0.8549(2) 0.1912(4) 0.2654(2) 0.0345(8) Uani 1 1 d . . . . .
H19A H 0.875048 0.298119 0.280841 0.041 Uiso 1 1 calc R . . . .
H19B H 0.851905 0.188338 0.208775 0.041 Uiso 1 1 calc R . . . .
C26 C 0.8881(2) 0.4712(4) 0.5243(2) 0.0318(8) Uani 1 1 d . . . . .
H26 H 0.916047 0.445206 0.570592 0.038 Uiso 1 1 calc R . . . .
C24 C 0.8532(2) 0.6619(4) 0.4257(2) 0.0332(8) Uani 1 1 d . . . . .
H24 H 0.856578 0.766843 0.405306 0.040 Uiso 1 1 calc R . . . .
C25 C 0.8935(2) 0.6284(4) 0.4957(2) 0.0334(8) Uani 1 1 d . . . . .
C6 C 0.3809(2) 0.2445(4) 0.5383(2) 0.0353(9) Uani 1 1 d . . . . .
H6 H 0.326226 0.236895 0.553185 0.042 Uiso 1 1 calc R . . . .
C5 C 0.4358(2) 0.3315(4) 0.5842(2) 0.0365(9) Uani 1 1 d . . . . .
H5 H 0.418062 0.380585 0.629815 0.044 Uiso 1 1 calc R . . . .
C29 C 0.7657(2) 0.5903(4) 0.3085(2) 0.0367(9) Uani 1 1 d . . . . .
H29A H 0.794917 0.542272 0.266149 0.055 Uiso 1 1 calc GR . . . .
H29B H 0.765254 0.706890 0.302858 0.055 Uiso 1 1 calc GR . . . .
H29C H 0.709955 0.550381 0.308037 0.055 Uiso 1 1 calc GR . . . .
C20 C 0.9163(2) 0.0622(4) 0.2940(2) 0.0388(9) Uani 1 1 d . . . . .
H20A H 0.919541 0.064942 0.350587 0.047 Uiso 1 1 calc R . . . .
H20B H 0.896384 -0.044916 0.278463 0.047 Uiso 1 1 calc R . . . .
C28 C 0.8367(2) 0.1831(4) 0.5227(2) 0.0389(9) Uani 1 1 d . . . . .
H28A H 0.791550 0.180830 0.558070 0.058 Uiso 1 1 calc GR . . . .
H28B H 0.887166 0.159076 0.550620 0.058 Uiso 1 1 calc GR . . . .
H28C H 0.827612 0.102977 0.482497 0.058 Uiso 1 1 calc GR . . . .
C30 C 0.9394(2) 0.7586(5) 0.5407(2) 0.0474(11) Uani 1 1 d . . . . .
H30A H 0.903224 0.807711 0.577671 0.071 Uiso 1 1 calc GR . . . .
H30B H 0.958435 0.840557 0.505317 0.071 Uiso 1 1 calc GR . . . .
H30C H 0.985773 0.710762 0.567932 0.071 Uiso 1 1 calc GR . . . .
C21 C 1.0017(2) 0.0879(5) 0.2621(3) 0.0491(11) Uani 1 1 d . . . . .
H21A H 0.999034 0.083038 0.206102 0.074 Uiso 1 1 calc GR . . . .
H21B H 1.038033 0.004029 0.281605 0.074 Uiso 1 1 calc GR . . . .
H21C H 1.022213 0.192750 0.278253 0.074 Uiso 1 1 calc GR . . . .
B1 B 0.7434(2) 0.2563(4) 0.3727(2) 0.0267(9) Uani 1 1 d . . . . .

loop_
_atom_site_aniso_label
_atom_site_aniso_U_11
_atom_site_aniso_U_22
_atom_site_aniso_U_33
_atom_site_aniso_U_23
_atom_site_aniso_U_13
_atom_site_aniso_U_12
Br1 0.0568(3) 0.0422(2) 0.0235(2) -0.00728(17) 0.00653(16) -0.00055(19)
C9 0.0281(18) 0.0204(15) 0.0225(17) 0.0068(13) -0.0027(14) -0.0033(13)
C2 0.0265(18) 0.0222(16) 0.0198(16) 0.0007(13) -0.0025(14) 0.0008(13)
C10 0.0341(19) 0.0201(16) 0.0175(16) 0.0037(13) -0.0005(14) 0.0013(14)
C13 0.036(2) 0.0227(17) 0.0239(18) 0.0007(14) 0.0046(15) 0.0036(14)
C12 0.042(2) 0.0253(18) 0.0184(17) -0.0009(13) 0.0017(15) 0.0004(15)
C8 0.0283(18) 0.0220(16) 0.0233(17) 0.0099(13) 0.0005(14) 0.0003(14)
C1 0.0332(19) 0.0206(16) 0.0186(16) 0.0010(13) -0.0010(14) 0.0009(13)
C11 0.041(2) 0.0215(16) 0.0184(16) 0.0036(14) -0.0028(14) 0.0000(15)
C22 0.0258(18) 0.0264(17) 0.0233(17) -0.0020(14) 0.0049(14) 0.0001(14)
C3 0.035(2) 0.0237(17) 0.0189(17) 0.0054(13) 0.0015(15) 0.0041(14)
C7 0.0306(19) 0.0254(17) 0.033(2) 0.0117(15) -0.0014(16) 0.0027(14)
C18 0.049(2) 0.0249(18) 0.0198(17) -0.0010(14) -0.0036(16) -0.0083(16)
C16 0.036(2) 0.0270(18) 0.0262(18) 0.0073(14) -0.0059(15) -0.0040(14)
C27 0.0282(19) 0.0313(18) 0.0256(18) -0.0012(14) 0.0032(15) -0.0013(14)
C14 0.0290(19) 0.032(2) 0.047(2) 0.0165(17) -0.0010(18) 0.0011(15)
C4 0.040(2) 0.0281(18) 0.0253(19) 0.0034(14) 0.0025(16) 0.0043(15)
C17 0.047(2) 0.031(2) 0.0274(19) 0.0054(15) -0.0106(17) -0.0123(16)
C23 0.0317(19) 0.0274(18) 0.0260(18) -0.0005(15) 0.0028(14) 0.0008(15)
C15 0.033(2) 0.034(2) 0.042(2) 0.0134(17) -0.0071(18) -0.0080(16)
C19 0.039(2) 0.035(2) 0.030(2) -0.0026(16) 0.0082(17) -0.0052(16)
C26 0.0301(19) 0.041(2) 0.0241(18) -0.0073(16) -0.0009(15) 0.0006(16)
C24 0.036(2) 0.0260(18) 0.038(2) -0.0020(16) 0.0079(17) -0.0041(15)
C25 0.030(2) 0.0329(19) 0.037(2) -0.0108(16) 0.0054(16) -0.0046(15)
C6 0.033(2) 0.033(2) 0.040(2) 0.0112(17) 0.0076(17) 0.0045(16)
C5 0.043(2) 0.034(2) 0.033(2) 0.0085(16) 0.0104(18) 0.0111(17)
C29 0.045(2) 0.0331(19) 0.032(2) 0.0028(16) -0.0004(17) -0.0006(17)
C20 0.039(2) 0.039(2) 0.038(2) -0.0048(17) 0.0036(17) -0.0018(17)
C28 0.042(2) 0.039(2) 0.036(2) 0.0101(17) -0.0051(18) -0.0044(17)
C30 0.046(2) 0.043(2) 0.054(3) -0.016(2) -0.002(2) -0.0046(18)
C21 0.040(2) 0.058(3) 0.050(3) -0.012(2) 0.009(2) 0.0003(19)
B1 0.032(2) 0.0219(19) 0.026(2) 0.0050(16) -0.0003(17) 0.0017(16)

loop_
_atom_type_symbol
_atom_type_description
_atom_type_scat_dispersion_real
_atom_type_scat_dispersion_imag
_atom_type_scat_source
C C 0.0033 0.0016 'International Tables Vol C Tables 4.2.6.8 and 6.1.1.4'
H H 0.0000 0.0000 'International Tables Vol C Tables 4.2.6.8 and 6.1.1.4'
B B 0.0013 0.0007 'International Tables Vol C Tables 4.2.6.8 and 6.1.1.4'
Br Br -0.2901 2.4595 'International Tables Vol C Tables 4.2.6.8 and 6.1.1.4'

loop_
_geom_angle_atom_site_label_1
_geom_angle_atom_site_label_2
_geom_angle_atom_site_label_3
_geom_angle
_geom_angle_site_symmetry_1
_geom_angle_site_symmetry_3
_geom_angle_publ_flag
C8 C9 C10 120.3(3) . . ?
C8 C9 C16 119.3(3) . . ?
C16 C9 C10 120.5(3) . . ?
C1 C2 H2 118.1 . . ?
C1 C2 C3 123.8(3) . . ?
C3 C2 H2 118.1 . . ?
C9 C10 C1 119.5(3) . . ?
C11 C10 C9 119.7(3) . . ?
C11 C10 C1 120.8(3) . . ?
C12 C13 C19 123.0(3) . . ?
C12 C13 B1 117.2(3) . . ?
C19 C13 B1 119.9(3) . . ?
C13 C12 Br1 118.1(3) . . ?
C13 C12 C11 126.5(3) . . ?
C11 C12 Br1 115.3(2) . . ?
C9 C8 C3 119.8(3) . . ?
C9 C8 C7 120.7(3) . . ?
C7 C8 C3 119.5(3) . . ?
C2 C1 C10 118.2(3) . . ?
C2 C1 B1 121.9(3) . . ?
C10 C1 B1 119.8(3) . . ?
C10 C11 C12 119.0(3) . . ?
C18 C11 C10 117.9(3) . . ?
C18 C11 C12 123.0(3) . . ?
C27 C22 C23 117.5(3) . . ?
C27 C22 B1 122.1(3) . . ?
C23 C22 B1 120.3(3) . . ?
C2 C3 C8 118.2(3) . . ?
C4 C3 C2 122.5(3) . . ?
C4 C3 C8 119.2(3) . . ?
C8 C7 C14 118.0(3) . . ?
C6 C7 C8 118.6(3) . . ?
C6 C7 C14 123.3(3) . . ?
C11 C18 H18 118.9 . . ?
C17 C18 C11 122.3(3) . . ?
C17 C18 H18 118.9 . . ?
C9 C16 C15 118.7(3) . . ?
C17 C16 C9 118.0(3) . . ?
C17 C16 C15 123.3(3) . . ?
C22 C27 C28 120.5(3) . . ?
C26 C27 C22 120.2(3) . . ?
C26 C27 C28 119.2(3) . . ?
C7 C14 H14 119.2 . . ?
C15 C14 C7 121.5(3) . . ?
C15 C14 H14 119.2 . . ?
C3 C4 H4 119.7 . . ?
C5 C4 C3 120.6(3) . . ?
C5 C4 H4 119.7 . . ?
C18 C17 C16 121.5(3) . . ?
C18 C17 H17 119.3 . . ?
C16 C17 H17 119.3 . . ?
C22 C23 C29 120.4(3) . . ?
C24 C23 C22 119.9(3) . . ?
C24 C23 C29 119.7(3) . . ?
C16 C15 H15 119.2 . . ?
C14 C15 C16 121.7(3) . . ?
C14 C15 H15 119.2 . . ?
C13 C19 H19A 108.9 . . ?
C13 C19 H19B 108.9 . . ?
C13 C19 C20 113.4(3) . . ?
H19A C19 H19B 107.7 . . ?
C20 C19 H19A 108.9 . . ?
C20 C19 H19B 108.9 . . ?
C27 C26 H26 118.9 . . ?
C25 C26 C27 122.3(3) . . ?
C25 C26 H26 118.9 . . ?
C23 C24 H24 118.7 . . ?
C25 C24 C23 122.6(3) . . ?
C25 C24 H24 118.7 . . ?
C26 C25 C30 120.9(3) . . ?
C24 C25 C26 117.5(3) . . ?
C24 C25 C30 121.6(3) . . ?
C7 C6 H6 119.2 . . ?
C5 C6 C7 121.7(3) . . ?
C5 C6 H6 119.2 . . ?
C4 C5 H5 119.8 . . ?
C6 C5 C4 120.4(4) . . ?
C6 C5 H5 119.8 . . ?
C23 C29 H29A 109.5 . . ?
C23 C29 H29B 109.5 . . ?
C23 C29 H29C 109.5 . . ?
H29A C29 H29B 109.5 . . ?
H29A C29 H29C 109.5 . . ?
H29B C29 H29C 109.5 . . ?
C19 C20 H20A 109.1 . . ?
C19 C20 H20B 109.1 . . ?
H20A C20 H20B 107.8 . . ?
C21 C20 C19 112.5(3) . . ?
C21 C20 H20A 109.1 . . ?
C21 C20 H20B 109.1 . . ?
C27 C28 H28A 109.5 . . ?
C27 C28 H28B 109.5 . . ?
C27 C28 H28C 109.5 . . ?
H28A C28 H28B 109.5 . . ?
H28A C28 H28C 109.5 . . ?
H28B C28 H28C 109.5 . . ?
C25 C30 H30A 109.5 . . ?
C25 C30 H30B 109.5 . . ?
C25 C30 H30C 109.5 . . ?
H30A C30 H30B 109.5 . . ?
H30A C30 H30C 109.5 . . ?
H30B C30 H30C 109.5 . . ?
C20 C21 H21A 109.5 . . ?
C20 C21 H21B 109.5 . . ?
C20 C21 H21C 109.5 . . ?
H21A C21 H21B 109.5 . . ?
H21A C21 H21C 109.5 . . ?
H21B C21 H21C 109.5 . . ?
C13 B1 C22 122.5(3) . . ?
C1 B1 C13 116.6(3) . . ?
C1 B1 C22 120.7(3) . . ?

loop_
_geom_bond_atom_site_label_1
_geom_bond_atom_site_label_2
_geom_bond_distance
_geom_bond_site_symmetry_2
_geom_bond_publ_flag
Br1 C12 1.930(3) . ?
C9 C10 1.425(4) . ?
C9 C8 1.416(4) . ?
C9 C16 1.424(4) . ?
C2 H2 0.9300 . ?
C2 C1 1.367(4) . ?
C2 C3 1.416(4) . ?
C10 C1 1.448(4) . ?
C10 C11 1.414(4) . ?
C13 C12 1.355(4) . ?
C13 C19 1.521(5) . ?
C13 B1 1.553(5) . ?
C12 C11 1.462(5) . ?
C8 C3 1.422(4) . ?
C8 C7 1.421(4) . ?
C1 B1 1.538(5) . ?
C11 C18 1.409(4) . ?
C22 C27 1.410(4) . ?
C22 C23 1.417(4) . ?
C22 B1 1.572(5) . ?
C3 C4 1.403(4) . ?
C7 C14 1.435(5) . ?
C7 C6 1.400(5) . ?
C18 H18 0.9300 . ?
C18 C17 1.365(5) . ?
C16 C17 1.398(5) . ?
C16 C15 1.430(5) . ?
C27 C26 1.390(4) . ?
C27 C28 1.509(5) . ?
C14 H14 0.9300 . ?
C14 C15 1.336(5) . ?
C4 H4 0.9300 . ?
C4 C5 1.382(5) . ?
C17 H17 0.9300 . ?
C23 C24 1.388(4) . ?
C23 C29 1.507(4) . ?
C15 H15 0.9300 . ?
C19 H19A 0.9700 . ?
C19 H19B 0.9700 . ?
C19 C20 1.525(5) . ?
C26 H26 0.9300 . ?
C26 C25 1.382(5) . ?
C24 H24 0.9300 . ?
C24 C25 1.380(5) . ?
C25 C30 1.504(5) . ?
C6 H6 0.9300 . ?
C6 C5 1.374(5) . ?
C5 H5 0.9300 . ?
C29 H29A 0.9600 . ?
C29 H29B 0.9600 . ?
C29 H29C 0.9600 . ?
C20 H20A 0.9700 . ?
C20 H20B 0.9700 . ?
C20 C21 1.514(5) . ?
C28 H28A 0.9600 . ?
C28 H28B 0.9600 . ?
C28 H28C 0.9600 . ?
C30 H30A 0.9600 . ?
C30 H30B 0.9600 . ?
C30 H30C 0.9600 . ?
C21 H21A 0.9600 . ?
C21 H21B 0.9600 . ?
C21 H21C 0.9600 . ?
